data_1515448
loop_
_publ_author_name
'Faustino, H\'elio'
'L\'opez, Fernando'
'Castedo, Luis'
'Mascare\~nas, Jos\'e L.'

_publ_section_title
;
 Gold(i)-catalyzed intermolecular (4 + 2) cycloaddition of allenamides and
 acyclic dienes
;
_journal_issue 4
_journal_name_full 'Chemical Science'
_journal_page_first 633
_journal_paper_doi 10.1039/c0sc00630k
_journal_volume 2
_journal_year 2011
_chemical_compound_source 'synthesis as described'
_chemical_formula_moiety 'C17 H19 N1 O2'
_chemical_formula_sum 'C17 H19 N O2'
_chemical_formula_weight 269.33
_chemical_name_systematic
;
?
;
_space_group_crystal_system orthorhombic
_space_group_IT_number 61
_space_group_name_Hall '-P 2ac 2ab'
_space_group_name_H-M_alt 'P b c a'
_symmetry_space_group_name_Hall '-P 2ac 2ab'
_symmetry_space_group_name_H-M 'P b c a'
_atom_sites_solution_hydrogens geom
_atom_sites_solution_primary direct
_atom_sites_solution_secondary difmap
_audit_creation_date 2010-08-24T10:47:40-00:00
_audit_creation_method 'WinGX routine CIF_UPDATE'
_cell_angle_alpha 90
_cell_angle_beta 90
_cell_angle_gamma 90
_cell_formula_units_Z 8
_cell_length_a 7.7628(9)
_cell_length_b 11.1348(13)
_cell_length_c 32.262(4)
_cell_measurement_reflns_used 5207
_cell_measurement_temperature 100(2)
_cell_measurement_theta_max 26.29
_cell_measurement_theta_min 2.52
_cell_measurement_wavelength 0.71073
_cell_volume 2788.6(6)
_computing_cell_refinement 'APPEX2 (BRUKER AXS, 2005)'
_computing_data_collection 'APPEX2 (BRUKER AXS, 2005)'
_computing_data_reduction 'APPEX2 (BRUKER AXS, 2005)'
_computing_molecular_graphics 'Ortep-3 for Windows (Farrugia, 1997)'
_computing_publication_material 'WinGX publication routines (Farrugia, 1999)'
_computing_structure_refinement 'SHELXL-97 (Sheldrick, 2008)'
_computing_structure_solution 'SIR-97 (Giacovazzo et all, 1999)'
_diffrn_ambient_temperature 100(2)
_diffrn_measured_fraction_theta_full 1
_diffrn_measured_fraction_theta_max 1
_diffrn_measurement_device 'four-circle diffractometer'
_diffrn_measurement_device_type 'BRUKER APPEX-II CCD'
_diffrn_measurement_method 'omega and phi scans'
_diffrn_radiation_monochromator graphite
_diffrn_radiation_probe x-ray
_diffrn_radiation_source 'fine-focus sealed tube'
_diffrn_radiation_type MoK\a
_diffrn_radiation_wavelength 0.7107
_diffrn_reflns_av_R_equivalents 0.0458
_diffrn_reflns_av_unetI/netI 0.025
_diffrn_reflns_limit_h_max 9
_diffrn_reflns_limit_h_min 0
_diffrn_reflns_limit_k_max 13
_diffrn_reflns_limit_k_min 0
_diffrn_reflns_limit_l_max 40
_diffrn_reflns_limit_l_min 0
_diffrn_reflns_number 23999
_diffrn_reflns_theta_full 26.45
_diffrn_reflns_theta_max 26.45
_diffrn_reflns_theta_min 1.26
_exptl_absorpt_coefficient_mu 0.084
_exptl_absorpt_correction_T_max 1
_exptl_absorpt_correction_T_min 0.8931
_exptl_absorpt_correction_type multi-scan
_exptl_absorpt_process_details 'BRUKER SADABS'
_exptl_crystal_colour colourless
_exptl_crystal_density_diffrn 1.283
_exptl_crystal_density_method 'not measured'
_exptl_crystal_description prism
_exptl_crystal_F_000 1152
_exptl_crystal_size_max 0.63
_exptl_crystal_size_mid 0.28
_exptl_crystal_size_min 0.05
_refine_diff_density_max 0.296
_refine_diff_density_min -0.285
_refine_diff_density_rms 0.081
_refine_ls_extinction_method none
_refine_ls_goodness_of_fit_ref 1.182
_refine_ls_hydrogen_treatment constr
_refine_ls_matrix_type full
_refine_ls_number_parameters 182
_refine_ls_number_reflns 2863
_refine_ls_number_restraints 0
_refine_ls_restrained_S_all 1.182
_refine_ls_R_factor_all 0.0582
_refine_ls_R_factor_gt 0.0423
_refine_ls_shift/su_max 0
_refine_ls_shift/su_mean 0
_refine_ls_structure_factor_coef Fsqd
_refine_ls_weighting_details 'calc w=1/[\s^2^(Fo^2^)+(0.0634P)^2^+0.7995P] where P=(Fo^2^+2Fc^2^)/3'
_refine_ls_weighting_scheme calc
_refine_ls_wR_factor_gt 0.109
_refine_ls_wR_factor_ref 0.128
_reflns_number_gt 2355
_reflns_number_total 2863
_reflns_threshold_expression >2\s(I)
_cod_data_source_file c0sc00630k.txt
_cod_data_source_block lm09hff1n
_cod_depositor_comments
;
The following automatic conversions were performed:
'_diffrn_radiation_monochromador' tag replaced with
'_diffrn_radiation_monochromator'.

Automatic conversion script
Id: cif_correct_tags 1440 2010-10-19 06:21:57Z saulius 
;
_cod_original_cell_volume 2788.7(6)
_cod_database_code 1515448

loop_
_space_group_symop_operation_xyz
'x, y, z'
'-x+1/2, -y, z+1/2'
'x+1/2, -y+1/2, -z'
'-x, y+1/2, -z+1/2'
'-x, -y, -z'
'x-1/2, y, -z-1/2'
'-x-1/2, y-1/2, z'
'x, -y-1/2, z-1/2'

loop_
_atom_site_label
_atom_site_type_symbol
_atom_site_fract_x
_atom_site_fract_y
_atom_site_fract_z
_atom_site_U_iso_or_equiv
_atom_site_adp_type
_atom_site_occupancy
_atom_site_symmetry_multiplicity
_atom_site_calc_flag
_atom_site_refinement_flags
N1 N 0.83037(16) 0.16662(11) 0.18817(4) 0.0181(3) Uani 1 1 d .
C2 C 0.7332(2) 0.27626(14) 0.18126(5) 0.0225(4) Uani 1 1 d .
H2A H 0.6093 0.2591 0.1771 0.027 Uiso 1 1 calc R
H2B H 0.7777 0.321 0.157 0.027 Uiso 1 1 calc R
C3 C 0.7633(2) 0.34547(14) 0.22135(5) 0.0224(4) Uani 1 1 d .
H3A H 0.8268 0.4209 0.2158 0.027 Uiso 1 1 calc R
H3B H 0.6523 0.3655 0.2348 0.027 Uiso 1 1 calc R
O4 O 0.86406(15) 0.26651(10) 0.24748(3) 0.0260(3) Uani 1 1 d .
C5 C 0.9077(2) 0.16606(14) 0.22634(5) 0.0215(3) Uani 1 1 d .
O6 O 1.00171(16) 0.09030(11) 0.24049(3) 0.0300(3) Uani 1 1 d .
C7 C 0.8839(2) 0.08379(14) 0.15790(5) 0.0186(3) Uani 1 1 d .
H7 H 0.9883 0.0429 0.1639 0.022 Uiso 1 1 calc R
C8 C 0.8105(2) 0.05401(14) 0.12204(4) 0.0179(3) Uani 1 1 d .
C9 C 0.63541(19) 0.09328(14) 0.10557(4) 0.0180(3) Uani 1 1 d .
H9 H 0.6052 0.1716 0.1189 0.022 Uiso 1 1 calc R
C10 C 0.6370(2) 0.11162(14) 0.05891(5) 0.0217(4) Uani 1 1 d .
C11 C 0.7703(2) 0.08078(16) 0.03543(5) 0.0271(4) Uani 1 1 d .
H11 H 0.7644 0.0989 0.0067 0.033 Uiso 1 1 calc R
C12 C 0.9296(2) 0.01933(17) 0.05112(5) 0.0288(4) Uani 1 1 d .
H12A H 1.0254 0.0779 0.0523 0.035 Uiso 1 1 calc R
H12B H 0.9628 -0.0453 0.0316 0.035 Uiso 1 1 calc R
C13 C 0.9011(2) -0.03423(15) 0.09416(5) 0.0229(4) Uani 1 1 d .
H13A H 0.8311 -0.1082 0.0918 0.027 Uiso 1 1 calc R
H13B H 1.0136 -0.0562 0.1065 0.027 Uiso 1 1 calc R
C14 C 0.4768(2) 0.16704(16) 0.04092(5) 0.0288(4) Uani 1 1 d .
H14A H 0.4932 0.1805 0.0112 0.043 Uiso 1 1 calc R
H14B H 0.4539 0.2439 0.0547 0.043 Uiso 1 1 calc R
H14C H 0.3789 0.1128 0.0452 0.043 Uiso 1 1 calc R
C15 C 0.5028(2) 0.00005(14) 0.11938(5) 0.0191(3) Uani 1 1 d .
C16 C 0.4254(2) 0.01135(15) 0.15816(5) 0.0229(4) Uani 1 1 d .
H16 H 0.4478 0.0806 0.1745 0.027 Uiso 1 1 calc R
C17 C 0.3163(2) -0.07663(17) 0.17320(6) 0.0331(4) Uani 1 1 d .
H17 H 0.262 -0.0664 0.1994 0.04 Uiso 1 1 calc R
C18 C 0.2862(2) -0.17893(18) 0.15036(7) 0.0394(5) Uani 1 1 d .
H18 H 0.2147 -0.2407 0.1612 0.047 Uiso 1 1 calc R
C19 C 0.3601(2) -0.19139(16) 0.11174(7) 0.0380(5) Uani 1 1 d .
H19 H 0.3384 -0.2616 0.0958 0.046 Uiso 1 1 calc R
C20 C 0.4665(2) -0.10172(15) 0.09590(6) 0.0280(4) Uani 1 1 d .
H20 H 0.5145 -0.1101 0.069 0.034 Uiso 1 1 calc R

loop_
_atom_site_aniso_label
_atom_site_aniso_U_11
_atom_site_aniso_U_22
_atom_site_aniso_U_33
_atom_site_aniso_U_23
_atom_site_aniso_U_13
_atom_site_aniso_U_12
N1 0.0173(6) 0.0195(6) 0.0176(6) 0.0008(5) -0.0008(5) 0.0009(5)
C2 0.0253(8) 0.0192(8) 0.0230(8) -0.0010(6) -0.0037(7) 0.0018(6)
C3 0.0214(8) 0.0240(8) 0.0217(7) -0.0019(6) -0.0003(6) -0.0001(7)
O4 0.0327(7) 0.0247(6) 0.0207(6) -0.0025(5) -0.0067(5) -0.0004(5)
C5 0.0221(8) 0.0227(8) 0.0199(7) 0.0006(6) -0.0023(6) -0.0035(7)
O6 0.0346(7) 0.0298(6) 0.0257(6) 0.0032(5) -0.0104(5) 0.0039(5)
C7 0.0147(7) 0.0200(7) 0.0210(7) 0.0025(6) 0.0020(6) 0.0012(6)
C8 0.0170(7) 0.0185(7) 0.0182(7) 0.0029(6) 0.0022(6) 0.0005(6)
C9 0.0186(8) 0.0195(7) 0.0159(7) -0.0010(6) 0.0005(6) 0.0008(6)
C10 0.0252(8) 0.0228(8) 0.0170(7) 0.0010(6) -0.0012(6) 0.0005(6)
C11 0.0316(9) 0.0326(9) 0.0172(7) 0.0028(6) 0.0028(7) 0.0017(7)
C12 0.0272(9) 0.0372(10) 0.0221(8) 0.0020(7) 0.0079(7) 0.0061(8)
C13 0.0211(8) 0.0266(8) 0.0210(8) 0.0004(6) 0.0026(6) 0.0061(7)
C14 0.0304(9) 0.0355(10) 0.0204(8) 0.0005(7) -0.0030(7) 0.0058(8)
C15 0.0147(7) 0.0202(7) 0.0224(7) 0.0024(6) -0.0026(6) 0.0022(6)
C16 0.0176(8) 0.0277(8) 0.0235(8) 0.0059(6) 0.0000(6) 0.0042(6)
C17 0.0174(8) 0.0434(11) 0.0385(10) 0.0207(8) 0.0004(7) 0.0029(8)
C18 0.0174(9) 0.0345(10) 0.0664(14) 0.0231(10) -0.0066(9) -0.0046(8)
C19 0.0235(9) 0.0227(9) 0.0679(14) -0.0014(9) -0.0147(9) -0.0008(7)
C20 0.0211(9) 0.0261(9) 0.0369(9) -0.0054(7) -0.0036(7) 0.0009(7)

loop_
_atom_type_symbol
_atom_type_description
_atom_type_scat_dispersion_real
_atom_type_scat_dispersion_imag
_atom_type_scat_source
C C 0.0033 0.0016 'International Tables Vol C Tables 4.2.6.8 and 6.1.1.4'
H H 0 0 'International Tables Vol C Tables 4.2.6.8 and 6.1.1.4'
N N 0.0061 0.0033 'International Tables Vol C Tables 4.2.6.8 and 6.1.1.4'
O O 0.0106 0.006 'International Tables Vol C Tables 4.2.6.8 and 6.1.1.4'

loop_
_geom_angle_atom_site_label_1
_geom_angle_atom_site_label_2
_geom_angle_atom_site_label_3
_geom_angle
C5 N1 C7 119.46(13)
C5 N1 C2 111.68(12)
C7 N1 C2 126.74(12)
N1 C2 C3 102.42(12)
N1 C2 H2A 111.3
C3 C2 H2A 111.3
N1 C2 H2B 111.3
C3 C2 H2B 111.3
H2A C2 H2B 109.2
O4 C3 C2 105.67(12)
O4 C3 H3A 110.6
C2 C3 H3A 110.6
O4 C3 H3B 110.6
C2 C3 H3B 110.6
H3A C3 H3B 108.7
C5 O4 C3 110.11(12)
O6 C5 O4 122.64(14)
O6 C5 N1 127.52(15)
O4 C5 N1 109.84(13)
C8 C7 N1 129.80(14)
C8 C7 H7 115.1
N1 C7 H7 115.1
C7 C8 C13 118.76(14)
C7 C8 C9 127.85(14)
C13 C8 C9 113.31(13)
C10 C9 C8 112.15(12)
C10 C9 C15 112.68(12)
C8 C9 C15 107.71(12)
C10 C9 H9 108
C8 C9 H9 108
C15 C9 H9 108
C11 C10 C14 122.02(14)
C11 C10 C9 122.47(14)
C14 C10 C9 115.51(13)
C10 C11 C12 124.60(14)
C10 C11 H11 117.7
C12 C11 H11 117.7
C11 C12 C13 111.39(14)
C11 C12 H12A 109.4
C13 C12 H12A 109.3
C11 C12 H12B 109.3
C13 C12 H12B 109.4
H12A C12 H12B 108
C8 C13 C12 110.85(14)
C8 C13 H13A 109.5
C12 C13 H13A 109.5
C8 C13 H13B 109.5
C12 C13 H13B 109.5
H13A C13 H13B 108.1
C10 C14 H14A 109.5
C10 C14 H14B 109.5
H14A C14 H14B 109.5
C10 C14 H14C 109.5
H14A C14 H14C 109.5
H14B C14 H14C 109.5
C20 C15 C16 118.34(15)
C20 C15 C9 122.06(14)
C16 C15 C9 119.40(14)
C17 C16 C15 121.01(17)
C17 C16 H16 119.5
C15 C16 H16 119.5
C18 C17 C16 120.16(18)
C18 C17 H17 119.9
C16 C17 H17 119.9
C17 C18 C19 119.75(17)
C17 C18 H18 120.1
C19 C18 H18 120.1
C18 C19 C20 120.43(18)
C18 C19 H19 119.8
C20 C19 H19 119.8
C15 C20 C19 120.25(17)
C15 C20 H20 119.9
C19 C20 H20 119.9

loop_
_geom_bond_atom_site_label_1
_geom_bond_atom_site_label_2
_geom_bond_distance
N1 C5 1.370(2)
N1 C7 1.4062(19)
N1 C2 1.452(2)
C2 C3 1.523(2)
C2 H2A 0.99
C2 H2B 0.99
C3 O4 1.4474(19)
C3 H3A 0.99
C3 H3B 0.99
O4 C5 1.3532(19)
C5 O6 1.2051(19)
C7 C8 1.332(2)
C7 H7 0.95
C8 C13 1.506(2)
C8 C9 1.523(2)
C9 C10 1.519(2)
C9 C15 1.528(2)
C9 H9 1
C10 C11 1.327(2)
C10 C14 1.505(2)
C11 C12 1.502(2)
C11 H11 0.95
C12 C13 1.527(2)
C12 H12A 0.99
C12 H12B 0.99
C13 H13A 0.99
C13 H13B 0.99
C14 H14A 0.98
C14 H14B 0.98
C14 H14C 0.98
C15 C20 1.392(2)
C15 C16 1.394(2)
C16 C17 1.383(2)
C16 H16 0.95
C17 C18 1.377(3)
C17 H17 0.95
C18 C19 1.379(3)
C18 H18 0.95
C19 C20 1.393(3)
C19 H19 0.95
C20 H20 0.95

loop_
_geom_torsion_atom_site_label_1
_geom_torsion_atom_site_label_2
_geom_torsion_atom_site_label_3
_geom_torsion_atom_site_label_4
_geom_torsion
C5 N1 C2 C3 0.45(17)
C7 N1 C2 C3 -162.73(14)
N1 C2 C3 O4 -3.30(16)
C2 C3 O4 C5 5.24(17)
C3 O4 C5 O6 174.74(15)
C3 O4 C5 N1 -5.12(17)
C7 N1 C5 O6 -12.4(2)
C2 N1 C5 O6 -177.00(16)
C7 N1 C5 O4 167.41(13)
C2 N1 C5 O4 2.85(18)
C5 N1 C7 C8 167.30(15)
C2 N1 C7 C8 -30.7(3)
N1 C7 C8 C13 176.98(15)
N1 C7 C8 C9 -6.7(3)
C7 C8 C9 C10 144.12(16)
C13 C8 C9 C10 -39.44(18)
C7 C8 C9 C15 -91.35(19)
C13 C8 C9 C15 85.10(15)
C8 C9 C10 C11 8.4(2)
C15 C9 C10 C11 -113.35(17)
C8 C9 C10 C14 -171.73(13)
C15 C9 C10 C14 66.53(18)
C14 C10 C11 C12 -176.62(16)
C9 C10 C11 C12 3.3(3)
C10 C11 C12 C13 15.7(2)
C7 C8 C13 C12 -124.09(16)
C9 C8 C13 C12 59.11(18)
C11 C12 C13 C8 -45.4(2)
C10 C9 C15 C20 36.0(2)
C8 C9 C15 C20 -88.25(17)
C10 C9 C15 C16 -149.34(14)
C8 C9 C15 C16 86.44(17)
C20 C15 C16 C17 0.6(2)
C9 C15 C16 C17 -174.33(14)
C15 C16 C17 C18 1.8(2)
C16 C17 C18 C19 -2.4(3)
C17 C18 C19 C20 0.7(3)
C16 C15 C20 C19 -2.3(2)
C9 C15 C20 C19 172.48(15)
C18 C19 C20 C15 1.7(3)
